data_2226747
loop_
_publ_author_name
'Dorn, Angelika'
'Schollmeyer, Dieter'
'Laufer, Stefan A.'

_publ_section_title
;
 <i>N</i>-{2-Methyl-5-[(5-oxo-10,11-dihydro-5<i>H</i>-dibenzo[<i>a</i>,<i>d</i>]cyclohepten-2-yl)amino]phenyl}benzamide
;
_journal_coeditor_code ZL2285
_journal_issue 7
_journal_name_full 'Acta Crystallographica Section E'
_journal_page_first o1867
_journal_paper_doi 10.1107/S1600536810024256
_journal_volume 66
_journal_year 2010
_chemical_formula_iupac 'C29 H24 N2 O2'
_chemical_formula_moiety 'C29 H24 N2 O2'
_chemical_formula_sum 'C29 H24 N2 O2'
_chemical_formula_weight 432.50
_chemical_name_systematic
;<i>N</i>-{2-Methyl-5-[(5-oxo-10,11-dihydro-5<i>H</i>-
dibenzo[<i>a</i>,<i>d</i>]cyclohepten-2-yl)amino]phenyl}benzamide
;
_space_group_IT_number 61
_symmetry_cell_setting orthorhombic
_symmetry_space_group_name_Hall '-P 2ac 2ab'
_symmetry_space_group_name_H-M 'P b c a'
_atom_sites_solution_hydrogens geom
_atom_sites_solution_primary direct
_atom_sites_solution_secondary difmap
_audit_creation_method SHELXL-97
_cell_angle_alpha 90.00
_cell_angle_beta 90.00
_cell_angle_gamma 90.00
_cell_formula_units_Z 8
_cell_length_a 8.5878(6)
_cell_length_b 17.0342(12)
_cell_length_c 30.669(2)
_cell_measurement_reflns_used 6479
_cell_measurement_temperature 173(2)
_cell_measurement_theta_max 24.1
_cell_measurement_theta_min 2.4
_cell_volume 4486.5(5)
_computing_cell_refinement 'SAINT (Bruker, 2006)'
_computing_data_collection 'APEX2 (Bruker, 2006)'
_computing_data_reduction 'SAINT (Bruker, 2006)'
_computing_molecular_graphics 'PLATON (Spek, 2009)'
_computing_publication_material 'PLATON (Spek, 2009)'
_computing_structure_refinement 'SHELXL97 (Sheldrick, 2008)'
_computing_structure_solution 'SIR97 (Altomare <i>et al.</i>,  1999)'
_diffrn_ambient_temperature 173(2)
_diffrn_measured_fraction_theta_full 0.999
_diffrn_measured_fraction_theta_max 0.999
_diffrn_measurement_device '\k-geometry diffractometer'
_diffrn_measurement_device_type 'Bruker SMART APEXII'
_diffrn_measurement_method 'CCD scan'
_diffrn_radiation_monochromator graphite
_diffrn_radiation_type MoK\a
_diffrn_radiation_wavelength 0.71069
_diffrn_reflns_av_R_equivalents 0.0690
_diffrn_reflns_av_sigmaI/netI 0.0331
_diffrn_reflns_limit_h_max 11
_diffrn_reflns_limit_h_min -11
_diffrn_reflns_limit_k_max 22
_diffrn_reflns_limit_k_min -21
_diffrn_reflns_limit_l_max 39
_diffrn_reflns_limit_l_min -40
_diffrn_reflns_number 54075
_diffrn_reflns_theta_full 27.94
_diffrn_reflns_theta_max 27.94
_diffrn_reflns_theta_min 2.39
_exptl_absorpt_coefficient_mu 0.081
_exptl_absorpt_correction_type none
_exptl_crystal_colour yellow
_exptl_crystal_density_diffrn 1.281
_exptl_crystal_density_method 'not measured'
_exptl_crystal_description plate
_exptl_crystal_F_000 1824
_exptl_crystal_size_max 0.50
_exptl_crystal_size_mid 0.13
_exptl_crystal_size_min 0.06
_refine_diff_density_max 0.238
_refine_diff_density_min -0.190
_refine_ls_extinction_method none
_refine_ls_goodness_of_fit_ref 0.997
_refine_ls_hydrogen_treatment mixed
_refine_ls_matrix_type full
_refine_ls_number_parameters 301
_refine_ls_number_reflns 5388
_refine_ls_number_restraints 0
_refine_ls_restrained_S_all 0.997
_refine_ls_R_factor_all 0.0752
_refine_ls_R_factor_gt 0.0444
_refine_ls_shift/su_max 0.002
_refine_ls_shift/su_mean 0.000
_refine_ls_structure_factor_coef Fsqd
_refine_ls_weighting_details 'calc w=1/[\s^2^(Fo^2^)+(0.0522P)^2^+1.6792P] where P=(Fo^2^+2Fc^2^)/3'
_refine_ls_weighting_scheme calc
_refine_ls_wR_factor_obs 0.1025
_refine_ls_wR_factor_ref 0.1187
_reflns_number_gt 3740
_reflns_number_total 5388
_reflns_threshold_expression I>2\s(I)
_cod_data_source_file zl2285.cif
_cod_data_source_block I
_cod_original_cell_volume 4486.4(5)
_cod_database_code 2226747
_cod_database_fobs_code 2226747

loop_
_symmetry_equiv_pos_as_xyz
'x, y, z'
'-x+1/2, -y, z+1/2'
'x+1/2, -y+1/2, -z'
'-x, y+1/2, -z+1/2'
'-x, -y, -z'
'x-1/2, y, -z-1/2'
'-x-1/2, y-1/2, z'
'x, -y-1/2, z-1/2'

loop_
_atom_site_type_symbol
_atom_site_label
_atom_site_fract_x
_atom_site_fract_y
_atom_site_fract_z
_atom_site_U_iso_or_equiv
_atom_site_adp_type
_atom_site_calc_flag
_atom_site_refinement_flags
_atom_site_occupancy
_atom_site_disorder_assembly
_atom_site_disorder_group
C C1 0.56067(17) 0.43978(9) 0.43200(5) 0.0264(3) Uani d . 1 . .
C C2 0.42391(17) 0.45759(10) 0.40902(5) 0.0303(4) Uani d . 1 . .
H H2 0.4294 0.4810 0.3810 0.036 Uiso calc R 1 . .
C C3 0.28200(17) 0.44081(10) 0.42747(5) 0.0294(3) Uani d . 1 . .
H H3 0.1905 0.4539 0.4117 0.035 Uiso calc R 1 . .
C C4 0.26547(17) 0.40522(9) 0.46867(5) 0.0266(3) Uani d . 1 . .
C C5 0.10305(18) 0.39527(9) 0.48427(5) 0.0291(3) Uani d . 1 . .
C C6 0.05457(17) 0.35895(9) 0.52689(5) 0.0278(3) Uani d . 1 . .
C C7 -0.08844(18) 0.38403(10) 0.54369(5) 0.0327(4) Uani d . 1 . .
H H7 -0.1429 0.4252 0.5294 0.039 Uiso calc R 1 . .
C C8 -0.1525(2) 0.35043(11) 0.58062(5) 0.0382(4) Uani d . 1 . .
H H8 -0.2491 0.3689 0.5917 0.046 Uiso calc R 1 . .
C C9 -0.0751(2) 0.28965(11) 0.60145(6) 0.0416(4) Uani d . 1 . .
H H9 -0.1197 0.2652 0.6263 0.050 Uiso calc R 1 . .
C C10 0.0673(2) 0.26490(10) 0.58569(6) 0.0375(4) Uani d . 1 . .
H H10 0.1208 0.2239 0.6004 0.045 Uiso calc R 1 . .
C C11 0.13471(18) 0.29860(9) 0.54876(5) 0.0295(3) Uani d . 1 . .
C C12 0.29383(19) 0.27248(9) 0.53467(6) 0.0332(4) Uani d . 1 . .
H H12A 0.2876 0.2489 0.5052 0.040 Uiso calc R 1 . .
H H12B 0.3329 0.2319 0.5550 0.040 Uiso calc R 1 . .
C C13 0.40667(18) 0.34182(10) 0.53394(5) 0.0308(4) Uani d . 1 . .
H H13A 0.3797 0.3783 0.5579 0.037 Uiso calc R 1 . .
H H13B 0.5136 0.3223 0.5393 0.037 Uiso calc R 1 . .
C C14 0.40373(17) 0.38601(9) 0.49132(5) 0.0249(3) Uani d . 1 . .
C C15 0.54564(17) 0.40451(9) 0.47287(5) 0.0260(3) Uani d . 1 . .
H H15 0.6376 0.3927 0.4888 0.031 Uiso calc R 1 . .
O O16 -0.00360(13) 0.42043(8) 0.46106(4) 0.0426(3) Uani d . 1 . .
N N17 0.70774(15) 0.45536(8) 0.41644(4) 0.0314(3) Uani d . 1 . .
H H17 0.7877(18) 0.45103(13) 0.4342(4) 0.038 Uiso d R 1 . .
C C18 0.74679(17) 0.47550(9) 0.37302(5) 0.0272(3) Uani d . 1 . .
C C19 0.68395(17) 0.43432(9) 0.33809(5) 0.0266(3) Uani d . 1 . .
H H19 0.6149 0.3917 0.3433 0.032 Uiso calc R 1 . .
C C20 0.72163(16) 0.45516(9) 0.29563(5) 0.0254(3) Uani d . 1 . .
C C21 0.82292(18) 0.51809(9) 0.28699(5) 0.0297(3) Uani d . 1 . .
C C22 0.89126(19) 0.55434(10) 0.32282(6) 0.0350(4) Uani d . 1 . .
H H22 0.9662 0.5944 0.3179 0.042 Uiso calc R 1 . .
C C23 0.85449(18) 0.53435(10) 0.36533(5) 0.0332(4) Uani d . 1 . .
H H23 0.9027 0.5608 0.3890 0.040 Uiso calc R 1 . .
C C24 0.8502(2) 0.54853(11) 0.24131(6) 0.0401(4) Uani d . 1 . .
H H24A 0.9054 0.5988 0.2427 0.060 Uiso calc R 1 . .
H H24B 0.7499 0.5559 0.2266 0.060 Uiso calc R 1 . .
H H24C 0.9130 0.5106 0.2249 0.060 Uiso calc R 1 . .
N N25 0.66532(14) 0.41082(8) 0.25969(4) 0.0283(3) Uani d . 1 . .
H H25 0.7321(14) 0.3984(3) 0.2380(5) 0.034 Uiso d R 1 . .
C C26 0.53364(17) 0.36762(9) 0.25892(5) 0.0277(3) Uani d . 1 . .
O O27 0.43664(12) 0.36770(7) 0.28857(4) 0.0352(3) Uani d . 1 . .
C C28 0.51003(18) 0.31897(10) 0.21871(5) 0.0301(4) Uani d . 1 . .
C C29 0.4196(2) 0.25209(11) 0.22279(6) 0.0466(5) Uani d . 1 . .
H H29 0.3747 0.2390 0.2501 0.056 Uiso calc R 1 . .
C C30 0.3948(3) 0.20449(13) 0.18704(7) 0.0627(6) Uani d . 1 . .
H H30 0.3353 0.1578 0.1901 0.075 Uiso calc R 1 . .
C C31 0.4558(3) 0.22431(13) 0.14716(7) 0.0577(6) Uani d . 1 . .
H H31 0.4380 0.1913 0.1227 0.069 Uiso calc R 1 . .
C C32 0.5426(2) 0.29157(13) 0.14238(6) 0.0496(5) Uani d . 1 . .
H H32 0.5829 0.3055 0.1146 0.060 Uiso calc R 1 . .
C C33 0.5709(2) 0.33890(12) 0.17818(6) 0.0385(4) Uani d . 1 . .
H H33 0.6321 0.3850 0.1751 0.046 Uiso calc R 1 . .

loop_
_atom_site_aniso_label
_atom_site_aniso_U_11
_atom_site_aniso_U_22
_atom_site_aniso_U_33
_atom_site_aniso_U_12
_atom_site_aniso_U_13
_atom_site_aniso_U_23
C1 0.0229(7) 0.0303(8) 0.0260(8) 0.0015(6) -0.0023(6) -0.0063(6)
C2 0.0257(8) 0.0420(9) 0.0232(8) 0.0040(7) -0.0026(6) 0.0007(7)
C3 0.0229(8) 0.0403(9) 0.0248(8) 0.0057(6) -0.0060(6) -0.0025(7)
C4 0.0232(7) 0.0314(8) 0.0252(8) 0.0016(6) -0.0037(6) -0.0038(6)
C5 0.0239(8) 0.0335(8) 0.0300(8) 0.0000(6) -0.0058(6) -0.0047(7)
C6 0.0235(7) 0.0324(8) 0.0274(8) -0.0059(6) -0.0030(6) -0.0078(6)
C7 0.0257(8) 0.0392(9) 0.0330(9) -0.0041(7) -0.0041(7) -0.0088(7)
C8 0.0281(8) 0.0500(11) 0.0364(10) -0.0085(8) 0.0030(7) -0.0108(8)
C9 0.0409(10) 0.0458(11) 0.0380(10) -0.0154(8) 0.0058(8) -0.0030(8)
C10 0.0412(10) 0.0314(9) 0.0397(10) -0.0072(7) 0.0003(8) -0.0008(7)
C11 0.0302(8) 0.0267(8) 0.0315(8) -0.0049(6) -0.0016(7) -0.0057(6)
C12 0.0348(9) 0.0298(8) 0.0350(9) 0.0036(7) -0.0006(7) 0.0012(7)
C13 0.0258(8) 0.0375(9) 0.0292(8) 0.0037(7) -0.0034(7) 0.0034(7)
C14 0.0249(7) 0.0251(7) 0.0248(8) 0.0020(6) -0.0034(6) -0.0048(6)
C15 0.0224(7) 0.0307(8) 0.0249(8) 0.0038(6) -0.0073(6) -0.0044(6)
O16 0.0218(6) 0.0675(9) 0.0384(7) 0.0022(6) -0.0066(5) 0.0083(6)
N17 0.0207(6) 0.0500(9) 0.0235(7) 0.0001(6) -0.0050(5) -0.0013(6)
C18 0.0203(7) 0.0350(8) 0.0263(8) 0.0023(6) -0.0020(6) -0.0018(6)
C19 0.0193(7) 0.0315(8) 0.0292(8) -0.0014(6) -0.0010(6) -0.0007(6)
C20 0.0183(7) 0.0313(8) 0.0266(8) 0.0007(6) -0.0017(6) -0.0035(6)
C21 0.0250(8) 0.0324(8) 0.0317(8) -0.0010(6) 0.0027(7) 0.0006(7)
C22 0.0298(9) 0.0342(9) 0.0411(10) -0.0095(7) 0.0014(7) -0.0031(7)
C23 0.0272(8) 0.0388(9) 0.0336(9) -0.0039(7) -0.0041(7) -0.0094(7)
C24 0.0409(10) 0.0405(10) 0.0390(10) -0.0062(8) 0.0048(8) 0.0061(8)
N25 0.0202(6) 0.0398(8) 0.0248(7) -0.0032(5) 0.0022(5) -0.0048(6)
C26 0.0211(7) 0.0364(9) 0.0255(8) -0.0003(6) -0.0022(6) 0.0008(6)
O27 0.0225(5) 0.0576(8) 0.0253(6) -0.0072(5) 0.0001(5) -0.0021(5)
C28 0.0229(7) 0.0383(9) 0.0291(8) 0.0008(7) -0.0061(6) -0.0029(7)
C29 0.0565(12) 0.0457(11) 0.0377(10) -0.0158(9) -0.0097(9) 0.0012(8)
C30 0.0861(17) 0.0457(12) 0.0562(14) -0.0244(12) -0.0216(12) -0.0030(10)
C31 0.0736(15) 0.0564(13) 0.0431(12) 0.0011(11) -0.0194(11) -0.0191(10)
C32 0.0470(11) 0.0682(14) 0.0337(10) 0.0006(10) -0.0015(9) -0.0120(9)
C33 0.0311(9) 0.0524(11) 0.0320(9) -0.0058(8) -0.0004(7) -0.0061(8)

loop_
_atom_type_symbol
_atom_type_description
_atom_type_scat_dispersion_real
_atom_type_scat_dispersion_imag
_atom_type_scat_source
C C 0.0033 0.0016 'International Tables Vol C Tables 4.2.6.8 and 6.1.1.4'
H H 0.0000 0.0000 'International Tables Vol C Tables 4.2.6.8 and 6.1.1.4'
N N 0.0061 0.0033 'International Tables Vol C Tables 4.2.6.8 and 6.1.1.4'
O O 0.0106 0.0060 'International Tables Vol C Tables 4.2.6.8 and 6.1.1.4'

loop_
_geom_angle_atom_site_label_1
_geom_angle_atom_site_label_2
_geom_angle_atom_site_label_3
_geom_angle_site_symmetry_1
_geom_angle_site_symmetry_3
_geom_angle
_geom_angle_publ_flag
N17 C1 C15 . . 118.63(13) ?
N17 C1 C2 . . 123.55(14) ?
C15 C1 C2 . . 117.82(14) ?
C3 C2 C1 . . 119.41(15) ?
C3 C2 H2 . . 120.3 ?
C1 C2 H2 . . 120.3 ?
C2 C3 C4 . . 123.25(14) ?
C2 C3 H3 . . 118.4 ?
C4 C3 H3 . . 118.4 ?
C3 C4 C14 . . 117.11(14) ?
C3 C4 C5 . . 115.65(13) ?
C14 C4 C5 . . 127.18(14) ?
O16 C5 C4 . . 118.09(14) ?
O16 C5 C6 . . 115.95(14) ?
C4 C5 C6 . . 125.93(13) ?
C7 C6 C11 . . 118.48(15) ?
C7 C6 C5 . . 115.94(14) ?
C11 C6 C5 . . 125.38(14) ?
C8 C7 C6 . . 121.63(16) ?
C8 C7 H7 . . 119.2 ?
C6 C7 H7 . . 119.2 ?
C7 C8 C9 . . 119.75(16) ?
C7 C8 H8 . . 120.1 ?
C9 C8 H8 . . 120.1 ?
C10 C9 C8 . . 119.40(17) ?
C10 C9 H9 . . 120.3 ?
C8 C9 H9 . . 120.3 ?
C9 C10 C11 . . 121.72(17) ?
C9 C10 H10 . . 119.1 ?
C11 C10 H10 . . 119.1 ?
C10 C11 C6 . . 118.99(15) ?
C10 C11 C12 . . 119.30(15) ?
C6 C11 C12 . . 121.65(14) ?
C11 C12 C13 . . 110.64(13) ?
C11 C12 H12A . . 109.5 ?
C13 C12 H12A . . 109.5 ?
C11 C12 H12B . . 109.5 ?
C13 C12 H12B . . 109.5 ?
H12A C12 H12B . . 108.1 ?
C14 C13 C12 . . 112.82(13) ?
C14 C13 H13A . . 109.0 ?
C12 C13 H13A . . 109.0 ?
C14 C13 H13B . . 109.0 ?
C12 C13 H13B . . 109.0 ?
H13A C13 H13B . . 107.8 ?
C15 C14 C4 . . 119.15(14) ?
C15 C14 C13 . . 117.03(13) ?
C4 C14 C13 . . 123.73(14) ?
C14 C15 C1 . . 123.23(14) ?
C14 C15 H15 . . 118.4 ?
C1 C15 H15 . . 118.4 ?
C1 N17 C18 . . 126.19(13) ?
C1 N17 H17 . . 118.98(8) ?
C18 N17 H17 . . 114.78(8) ?
C23 C18 C19 . . 119.58(14) ?
C23 C18 N17 . . 119.62(14) ?
C19 C18 N17 . . 120.73(14) ?
C20 C19 C18 . . 120.25(14) ?
C20 C19 H19 . . 119.9 ?
C18 C19 H19 . . 119.9 ?
C19 C20 C21 . . 121.08(14) ?
C19 C20 N25 . . 120.82(14) ?
C21 C20 N25 . . 118.02(13) ?
C22 C21 C20 . . 116.81(14) ?
C22 C21 C24 . . 120.97(15) ?
C20 C21 C24 . . 122.13(14) ?
C23 C22 C21 . . 122.61(15) ?
C23 C22 H22 . . 118.7 ?
C21 C22 H22 . . 118.7 ?
C22 C23 C18 . . 119.42(15) ?
C22 C23 H23 . . 120.3 ?
C18 C23 H23 . . 120.3 ?
C21 C24 H24A . . 109.5 ?
C21 C24 H24B . . 109.5 ?
H24A C24 H24B . . 109.5 ?
C21 C24 H24C . . 109.5 ?
H24A C24 H24C . . 109.5 ?
H24B C24 H24C . . 109.5 ?
C26 N25 C20 . . 126.07(13) ?
C26 N25 H25 . . 113.04(9) ?
C20 N25 H25 . . 118.67(8) ?
O27 C26 N25 . . 123.53(14) ?
O27 C26 C28 . . 121.05(14) ?
N25 C26 C28 . . 115.42(13) ?
C29 C28 C33 . . 119.51(16) ?
C29 C28 C26 . . 117.15(15) ?
C33 C28 C26 . . 123.32(15) ?
C30 C29 C28 . . 119.88(19) ?
C30 C29 H29 . . 120.1 ?
C28 C29 H29 . . 120.1 ?
C31 C30 C29 . . 120.3(2) ?
C31 C30 H30 . . 119.9 ?
C29 C30 H30 . . 119.9 ?
C30 C31 C32 . . 120.45(18) ?
C30 C31 H31 . . 119.8 ?
C32 C31 H31 . . 119.8 ?
C31 C32 C33 . . 119.76(19) ?
C31 C32 H32 . . 120.1 ?
C33 C32 H32 . . 120.1 ?
C32 C33 C28 . . 120.05(17) ?
C32 C33 H33 . . 120.0 ?
C28 C33 H33 . . 120.0 ?

loop_
_geom_bond_atom_site_label_1
_geom_bond_atom_site_label_2
_geom_bond_site_symmetry_2
_geom_bond_distance
_geom_bond_publ_flag
C1 N17 . 1.3760(19) ?
C1 C15 . 1.396(2) ?
C1 C2 . 1.403(2) ?
C2 C3 . 1.374(2) ?
C2 H2 . 0.9500 ?
C3 C4 . 1.409(2) ?
C3 H3 . 0.9500 ?
C4 C14 . 1.414(2) ?
C4 C5 . 1.484(2) ?
C5 O16 . 1.2366(19) ?
C5 C6 . 1.505(2) ?
C6 C7 . 1.399(2) ?
C6 C11 . 1.407(2) ?
C7 C8 . 1.383(2) ?
C7 H7 . 0.9500 ?
C8 C9 . 1.386(3) ?
C8 H8 . 0.9500 ?
C9 C10 . 1.381(3) ?
C9 H9 . 0.9500 ?
C10 C11 . 1.395(2) ?
C10 H10 . 0.9500 ?
C11 C12 . 1.501(2) ?
C12 C13 . 1.528(2) ?
C12 H12A . 0.9900 ?
C12 H12B . 0.9900 ?
C13 C14 . 1.509(2) ?
C13 H13A . 0.9900 ?
C13 H13B . 0.9900 ?
C14 C15 . 1.380(2) ?
C15 H15 . 0.9500 ?
N17 C18 . 1.415(2) ?
N17 H17 . 0.880(19) ?
C18 C23 . 1.384(2) ?
C18 C19 . 1.390(2) ?
C19 C20 . 1.388(2) ?
C19 H19 . 0.9500 ?
C20 C21 . 1.406(2) ?
C20 N25 . 1.4210(19) ?
C21 C22 . 1.390(2) ?
C21 C24 . 1.512(2) ?
C22 C23 . 1.384(2) ?
C22 H22 . 0.9500 ?
C23 H23 . 0.9500 ?
C24 H24A . 0.9800 ?
C24 H24B . 0.9800 ?
C24 H24C . 0.9800 ?
N25 C26 . 1.3494(19) ?
N25 H25 . 0.905(18) ?
C26 O27 . 1.2334(18) ?
C26 C28 . 1.499(2) ?
C28 C29 . 1.384(2) ?
C28 C33 . 1.391(2) ?
C29 C30 . 1.380(3) ?
C29 H29 . 0.9500 ?
C30 C31 . 1.373(3) ?
C30 H30 . 0.9500 ?
C31 C32 . 1.374(3) ?
C31 H31 . 0.9500 ?
C32 C33 . 1.384(2) ?
C32 H32 . 0.9500 ?
C33 H33 . 0.9500 ?

loop_
_geom_hbond_atom_site_label_D
_geom_hbond_atom_site_label_H
_geom_hbond_atom_site_label_A
_geom_hbond_site_symmetry_A
_geom_hbond_distance_DH
_geom_hbond_distance_HA
_geom_hbond_distance_DA
_geom_hbond_angle_DHA
N17 H17 O16 1_655 0.880(19) 2.040(19) 2.8934(18) 163.08(17)
N25 H25 O27 6_656 0.905(18) 2.005(17) 2.8566(17) 156.3(2)

loop_
_geom_torsion_atom_site_label_1
_geom_torsion_atom_site_label_2
_geom_torsion_atom_site_label_3
_geom_torsion_atom_site_label_4
_geom_torsion_site_symmetry_1
_geom_torsion_site_symmetry_2
_geom_torsion_site_symmetry_3
_geom_torsion_site_symmetry_4
_geom_torsion
_geom_torsion_publ_flag
N17 C1 C2 C3 . . . . -179.11(15) ?
C15 C1 C2 C3 . . . . 0.7(2) ?
C1 C2 C3 C4 . . . . -0.8(3) ?
C2 C3 C4 C14 . . . . -0.4(2) ?
C2 C3 C4 C5 . . . . 177.03(15) ?
C3 C4 C5 O16 . . . . -2.0(2) ?
C14 C4 C5 O16 . . . . 175.13(15) ?
C3 C4 C5 C6 . . . . 179.85(14) ?
C14 C4 C5 C6 . . . . -3.0(3) ?
O16 C5 C6 C7 . . . . -24.6(2) ?
C4 C5 C6 C7 . . . . 153.62(15) ?
O16 C5 C6 C11 . . . . 150.24(16) ?
C4 C5 C6 C11 . . . . -31.6(2) ?
C11 C6 C7 C8 . . . . -0.7(2) ?
C5 C6 C7 C8 . . . . 174.43(14) ?
C6 C7 C8 C9 . . . . -0.9(2) ?
C7 C8 C9 C10 . . . . 1.8(3) ?
C8 C9 C10 C11 . . . . -1.1(3) ?
C9 C10 C11 C6 . . . . -0.5(2) ?
C9 C10 C11 C12 . . . . 176.51(15) ?
C7 C6 C11 C10 . . . . 1.4(2) ?
C5 C6 C11 C10 . . . . -173.26(14) ?
C7 C6 C11 C12 . . . . -175.52(14) ?
C5 C6 C11 C12 . . . . 9.8(2) ?
C10 C11 C12 C13 . . . . -121.01(16) ?
C6 C11 C12 C13 . . . . 55.9(2) ?
C11 C12 C13 C14 . . . . -86.65(17) ?
C3 C4 C14 C15 . . . . 1.6(2) ?
C5 C4 C14 C15 . . . . -175.47(15) ?
C3 C4 C14 C13 . . . . -174.79(14) ?
C5 C4 C14 C13 . . . . 8.1(2) ?
C12 C13 C14 C15 . . . . -133.61(14) ?
C12 C13 C14 C4 . . . . 42.9(2) ?
C4 C14 C15 C1 . . . . -1.8(2) ?
C13 C14 C15 C1 . . . . 174.91(14) ?
N17 C1 C15 C14 . . . . -179.60(14) ?
C2 C1 C15 C14 . . . . 0.5(2) ?
C15 C1 N17 C18 . . . . 166.23(15) ?
C2 C1 N17 C18 . . . . -13.9(3) ?
C1 N17 C18 C23 . . . . 137.86(17) ?
C1 N17 C18 C19 . . . . -45.3(2) ?
C23 C18 C19 C20 . . . . -3.9(2) ?
N17 C18 C19 C20 . . . . 179.24(14) ?
C18 C19 C20 C21 . . . . -0.3(2) ?
C18 C19 C20 N25 . . . . 176.39(14) ?
C19 C20 C21 C22 . . . . 4.4(2) ?
N25 C20 C21 C22 . . . . -172.33(14) ?
C19 C20 C21 C24 . . . . -172.18(15) ?
N25 C20 C21 C24 . . . . 11.1(2) ?
C20 C21 C22 C23 . . . . -4.7(2) ?
C24 C21 C22 C23 . . . . 171.97(16) ?
C21 C22 C23 C18 . . . . 0.7(3) ?
C19 C18 C23 C22 . . . . 3.7(2) ?
N17 C18 C23 C22 . . . . -179.41(15) ?
C19 C20 N25 C26 . . . . 26.7(2) ?
C21 C20 N25 C26 . . . . -156.54(15) ?
C20 N25 C26 O27 . . . . 7.6(3) ?
C20 N25 C26 C28 . . . . -173.21(14) ?
O27 C26 C28 C29 . . . . -26.9(2) ?
N25 C26 C28 C29 . . . . 153.85(16) ?
O27 C26 C28 C33 . . . . 151.57(17) ?
N25 C26 C28 C33 . . . . -27.7(2) ?
C33 C28 C29 C30 . . . . 2.1(3) ?
C26 C28 C29 C30 . . . . -179.38(18) ?
C28 C29 C30 C31 . . . . -1.8(3) ?
C29 C30 C31 C32 . . . . 0.2(4) ?
C30 C31 C32 C33 . . . . 1.2(3) ?
C31 C32 C33 C28 . . . . -0.9(3) ?
C29 C28 C33 C32 . . . . -0.7(3) ?
C26 C28 C33 C32 . . . . -179.17(16) ?

loop_
_cod_related_entry_id
_cod_related_entry_database
_cod_related_entry_code
1 ChemSpider 24745394
